data_2101875
loop_
_publ_author_name
'Maurin, Jan K.'
'Czarnocki, Zbigniew'
'Paluchowska, Beata'
'Winnicka-Maurin, Ma\/lgorzata'

_publ_section_title
;
 Conformation-Related Reaction Efficiency of Glutarimides with
 Phenyllithium. Structures of 3,3,5,5-Tetramethylglutarimide and
 2-Hydroxy-2-phenyl-3,3,5,5-tetramethyl-6-piperidone. X-ray and
 Theoretical Study
;
_journal_issue 4
_journal_name_full 'Acta Crystallographica Section B'
_journal_page_first 719
_journal_page_last 725
_journal_paper_doi 10.1107/S0108768197004874
_journal_volume 53
_journal_year 1997
_chemical_formula_sum 'C15 H21 N O2'
_chemical_formula_weight 247.33
_chemical_melting_point 375.0(10)
_chemical_name_systematic 2-hydroxy-2-phenyl-3,3,5,5-tetramethyl-6-piperidone
_space_group_IT_number 2
_symmetry_cell_setting triclinic
_symmetry_space_group_name_Hall '-P 1'
_symmetry_space_group_name_H-M 'P -1'
_audit_creation_method SHELXL
_cell_angle_alpha 117.100(10)
_cell_angle_beta 103.390(10)
_cell_angle_gamma 91.288(7)
_cell_formula_units_Z 2
_cell_length_a 6.1685(6)
_cell_length_b 11.1475(10)
_cell_length_c 11.526(2)
_cell_measurement_reflns_used 25
_cell_measurement_temperature 293(2)
_cell_measurement_theta_max 29
_cell_measurement_theta_min 18
_cell_volume 678.84(17)
_computing_cell_refinement 'Kuma software, 1991'
_computing_data_collection 'Kuma software, 1991'
_computing_data_reduction 'Kuma software, 1991'
_computing_molecular_graphics 'ORTEP II, Johnson, 1976'
_computing_publication_material 'SHELXL-93 (Sheldrick, 1993)'
_computing_structure_refinement 'SHELXL-93 (Sheldrick, 1993)'
_computing_structure_solution 'SHELXS-86 (Sheldrick, 1990)'
_diffrn_ambient_temperature 293(2)
_diffrn_measurement_device 'Kuma KM-4 \k axis diffractometer'
_diffrn_measurement_method 'profile data from \w-2\q'
_diffrn_radiation_monochromator graphite
_diffrn_radiation_source 'fine-focus sealed tube'
_diffrn_radiation_type CuK\a
_diffrn_radiation_wavelength 1.54178
_diffrn_reflns_av_R_equivalents 0.0463
_diffrn_reflns_av_sigmaI/netI 0.0251
_diffrn_reflns_limit_h_max 0
_diffrn_reflns_limit_h_min -7
_diffrn_reflns_limit_k_max 13
_diffrn_reflns_limit_k_min -13
_diffrn_reflns_limit_l_max 13
_diffrn_reflns_limit_l_min -13
_diffrn_reflns_number 2449
_diffrn_reflns_theta_max 64.94
_diffrn_reflns_theta_min 4.48
_diffrn_standards_decay_% 'not observed'
_diffrn_standards_interval_count 200
_diffrn_standards_number 3
_exptl_absorpt_coefficient_mu 0.631
_exptl_absorpt_correction_type none
_exptl_crystal_colour 'colorless, transparent'
_exptl_crystal_density_diffrn 1.210
_exptl_crystal_density_meas ?
_exptl_crystal_density_method .
_exptl_crystal_description platy
_exptl_crystal_F_000 268
_exptl_crystal_size_max 0.4
_exptl_crystal_size_mid 0.2
_exptl_crystal_size_min 0.2
_refine_diff_density_max 0.239
_refine_diff_density_min -0.202
_refine_ls_extinction_coef 0.028(3)
_refine_ls_extinction_method 'SHELXL93 (Sheldrick, 1993)'
_refine_ls_goodness_of_fit_all 1.005
_refine_ls_goodness_of_fit_obs 1.057
_refine_ls_hydrogen_treatment refall
_refine_ls_matrix_type full
_refine_ls_number_parameters 248
_refine_ls_number_reflns 2225
_refine_ls_number_restraints 0
_refine_ls_restrained_S_all 1.016
_refine_ls_restrained_S_obs 1.057
_refine_ls_R_factor_all 0.0547
_refine_ls_R_factor_obs 0.0410
_refine_ls_shift/esd_max 0.000
_refine_ls_shift/esd_mean 0.000
_refine_ls_structure_factor_coef Fsqd
_refine_ls_weighting_details 'w=1/[\s^2^(Fo^2^)+(0.0711P)^2^+0.1785P] where P=(Fo^2^+2Fc^2^)/3'
_refine_ls_weighting_scheme calc
_refine_ls_wR_factor_all 0.1250
_refine_ls_wR_factor_obs 0.1154
_reflns_number_observed 1800
_reflns_number_total 2226
_reflns_observed_criterion >2sigma(I)
_cod_data_source_file ab0372.cif
_cod_data_source_block 9
_cod_depositor_comments
;
The following automatic conversions were performed:

'_chemical_melting_point' value '374-376 K' was changed to
'375.0(10)' - the average value was taken and precision was
estimated.

Automatic conversion script
Id: cif_fix_values 1646 2011-03-28 12:23:43Z adriana 

The following automatic conversions were performed:

'_chemical_melting_point' value '374-376 K' was changed to
'375.0(10)' - the average value was taken and precision was
estimated.

Automatic conversion script
Id: cif_fix_values 1715 2011-07-08 13:25:40Z adriana 

The following automatic conversions were performed:

'_refine_ls_weighting_scheme' value 'calc
w=1/[\s^2^(Fo^2^)+(0.0711P)^2^+0.1785P] where P=(Fo^2^+2Fc^2^)/3' was
changed to 'calc'. New tag '_refine_ls_weighting_details' was
created. The value of the new tag was set to
'w=1/[\s^2^(Fo^2^)+(0.0711P)^2^+0.1785P] where P=(Fo^2^+2Fc^2^)/3'.

Automatic conversion script
Id: cif_fix_values 3143 2015-03-26 13:38:13Z robertas 
;
_cod_original_cell_volume 678.84(15)
_cod_database_code 2101875

loop_
_symmetry_equiv_pos_as_xyz
'x, y, z'
'-x, -y, -z'

loop_
_atom_site_aniso_label
_atom_site_aniso_U_11
_atom_site_aniso_U_22
_atom_site_aniso_U_33
_atom_site_aniso_U_12
_atom_site_aniso_U_13
_atom_site_aniso_U_23
O2 0.0449(7) 0.0462(7) 0.0599(8) 0.0109(5) 0.0270(6) 0.0271(6)
O1 0.0549(8) 0.0479(7) 0.0506(8) -0.0025(6) 0.0031(6) 0.0205(6)
N 0.0473(8) 0.0333(7) 0.0439(8) -0.0020(6) 0.0085(6) 0.0192(6)
C2 0.0352(8) 0.0351(8) 0.0450(10) 0.0020(6) 0.0146(7) 0.0165(7)
C3 0.0409(9) 0.0338(8) 0.0492(10) 0.0032(6) 0.0160(7) 0.0173(7)
C4 0.0505(10) 0.0400(9) 0.0603(12) 0.0055(7) 0.0203(8) 0.0278(9)
C5 0.0525(10) 0.0460(9) 0.0489(11) 0.0091(7) 0.0168(8) 0.0267(8)
C6 0.0413(8) 0.0407(9) 0.0431(10) 0.0060(7) 0.0146(7) 0.0190(8)
C11 0.0397(8) 0.0353(8) 0.0444(10) 0.0035(6) 0.0131(7) 0.0166(7)
C12 0.0440(10) 0.0515(10) 0.0513(11) 0.0027(7) 0.0147(8) 0.0263(9)
C13 0.0662(13) 0.0614(12) 0.0605(13) 0.0067(10) 0.0266(10) 0.0339(10)
C14 0.0817(15) 0.0627(12) 0.0496(13) 0.0127(10) 0.0177(10) 0.0308(11)
C15 0.0586(12) 0.0619(12) 0.0499(12) 0.0065(9) 0.0032(9) 0.0240(10)
C16 0.0426(9) 0.0507(10) 0.0533(12) 0.0022(7) 0.0111(8) 0.0218(9)
C31 0.0529(11) 0.0362(9) 0.0647(14) -0.0025(8) 0.0151(9) 0.0152(9)
C32 0.0498(11) 0.0463(10) 0.0619(14) 0.0123(8) 0.0262(9) 0.0219(10)
C51 0.0629(14) 0.0668(14) 0.087(2) 0.0139(11) 0.0013(13) 0.0419(14)
C52 0.107(2) 0.072(2) 0.059(2) 0.0019(15) 0.0367(14) 0.0336(13)

loop_
_atom_site_label
_atom_site_fract_x
_atom_site_fract_y
_atom_site_fract_z
_atom_site_U_iso_or_equiv
_atom_site_thermal_displace_type
_atom_site_calc_flag
_atom_site_occupancy
_atom_site_type_symbol
O2 0.7400(2) 0.71197(12) 0.14133(13) 0.0471(4) Uani d 1 O
O1 0.0976(2) 0.52412(12) -0.11829(13) 0.0546(4) Uani d 1 O
N 0.3560(2) 0.62561(14) 0.08216(15) 0.0420(4) Uani d 1 N
C2 0.5429(3) 0.7290(2) 0.1879(2) 0.0388(4) Uani d 1 C
C3 0.4847(3) 0.8709(2) 0.2079(2) 0.0416(4) Uani d 1 C
C4 0.4437(3) 0.8666(2) 0.0694(2) 0.0477(5) Uani d 1 C
H4A 0.593(4) 0.865(2) 0.053(2) 0.063(6) Uiso d 1 H
H4B 0.401(3) 0.957(2) 0.0805(18) 0.049(5) Uiso d 1 H
C5 0.2691(3) 0.7492(2) -0.0507(2) 0.0468(4) Uani d 1 C
C6 0.2349(3) 0.6254(2) -0.0307(2) 0.0414(4) Uani d 1 C
C11 0.5779(3) 0.7112(2) 0.3139(2) 0.0404(4) Uani d 1 C
C12 0.3995(3) 0.6634(2) 0.3449(2) 0.0479(4) Uani d 1 C
H12 0.251(3) 0.6421(19) 0.285(2) 0.049(5) Uiso d 1 H
C13 0.4361(4) 0.6476(2) 0.4599(2) 0.0590(5) Uani d 1 C
H13 0.313(4) 0.612(3) 0.476(3) 0.082(7) Uiso d 1 H
C14 0.6488(4) 0.6786(2) 0.5457(2) 0.0629(6) Uani d 1 C
H14 0.670(4) 0.667(3) 0.625(3) 0.087(8) Uiso d 1 H
C15 0.8264(4) 0.7267(2) 0.5167(2) 0.0600(5) Uani d 1 C
H15 0.983(4) 0.751(2) 0.579(3) 0.076(7) Uiso d 1 H
C16 0.7921(3) 0.7428(2) 0.4022(2) 0.0504(5) Uani d 1 C
H16 0.910(4) 0.773(2) 0.378(2) 0.058(6) Uiso d 1 H
C31 0.6830(3) 0.9825(2) 0.3077(2) 0.0551(5) Uani d 1 C
H31A 0.818(4) 0.970(2) 0.276(2) 0.074(7) Uiso d 1 H
H31B 0.719(4) 0.991(2) 0.403(3) 0.070(7) Uiso d 1 H
H31C 0.643(4) 1.071(3) 0.321(2) 0.071(6) Uiso d 1 H
C32 0.2785(3) 0.9040(2) 0.2632(2) 0.0521(5) Uani d 1 C
H32A 0.143(4) 0.832(2) 0.210(2) 0.065(6) Uiso d 1 H
H32B 0.238(4) 0.994(3) 0.272(2) 0.070(6) Uiso d 1 H
H32C 0.305(4) 0.914(2) 0.355(3) 0.069(7) Uiso d 1 H
C51 0.0371(4) 0.7944(3) -0.0777(3) 0.0737(7) Uani d 1 C
H51A 0.054(4) 0.871(3) -0.104(3) 0.086(8) Uiso d 1 H
H51B -0.021(5) 0.832(3) 0.007(3) 0.106(10) Uiso d 1 H
H51C -0.075(5) 0.716(3) -0.152(3) 0.088(8) Uiso d 1 H
C52 0.3520(6) 0.6993(3) -0.1788(3) 0.0760(7) Uani d 1 C
H52A 0.378(4) 0.780(3) -0.195(3) 0.088(8) Uiso d 1 H
H52B 0.239(4) 0.623(3) -0.259(3) 0.083(8) Uiso d 1 H
H52C 0.502(5) 0.663(3) -0.168(3) 0.082(8) Uiso d 1 H
H1 0.330(3) 0.552(2) 0.088(2) 0.051(5) Uiso d 1 H
H2 0.790(4) 0.634(2) 0.143(2) 0.066(6) Uiso d 1 H

loop_
_atom_type_symbol
_atom_type_description
_atom_type_scat_dispersion_real
_atom_type_scat_dispersion_imag
_atom_type_scat_source
C C 0.0181 0.0091 'International Tables Vol C Tables 4.2.6.8 and 6.1.1.4'
H H 0.0000 0.0000 'International Tables Vol C Tables 4.2.6.8 and 6.1.1.4'
N N 0.0311 0.0180 'International Tables Vol C Tables 4.2.6.8 and 6.1.1.4'
O O 0.0492 0.0322 'International Tables Vol C Tables 4.2.6.8 and 6.1.1.4'

loop_
_geom_angle_atom_site_label_1
_geom_angle_atom_site_label_2
_geom_angle_atom_site_label_3
_geom_angle
_geom_angle_publ_flag
C2 O2 H2 106.6(13) no
C6 N C2 127.14(14) yes
C6 N H1 115.4(13) no
C2 N H1 117.0(13) no
O2 C2 N 109.28(13) yes
O2 C2 C11 111.08(13) yes
N C2 C11 107.96(12) yes
O2 C2 C3 105.97(12) yes
N C2 C3 107.82(13) yes
C11 C2 C3 114.60(13) yes
C31 C3 C32 108.3(2) yes
C31 C3 C4 108.56(15) yes
C32 C3 C4 111.6(2) yes
C31 C3 C2 110.41(14) yes
C32 C3 C2 111.11(13) yes
C4 C3 C2 106.86(13) yes
C3 C4 C5 117.01(13) yes
C3 C4 H4A 104.9(13) no
C5 C4 H4A 111.5(12) no
C3 C4 H4B 107.6(11) no
C5 C4 H4B 110.2(10) no
H4A C4 H4B 104.9(16) no
C6 C5 C52 105.8(2) yes
C6 C5 C51 107.3(2) yes
C52 C5 C51 109.0(2) yes
C6 C5 C4 113.38(15) yes
C52 C5 C4 109.4(2) yes
C51 C5 C4 111.7(2) yes
O1 C6 N 119.99(15) yes
O1 C6 C5 120.4(2) yes
N C6 C5 119.57(15) yes
C16 C11 C12 118.0(2) yes
C16 C11 C2 120.13(15) yes
C12 C11 C2 121.89(15) yes
C13 C12 C11 120.7(2) yes
C13 C12 H12 120.9(12) no
C11 C12 H12 118.4(12) no
C14 C13 C12 120.6(2) yes
C14 C13 H13 120.9(16) no
C12 C13 H13 118.5(16) no
C13 C14 C15 119.4(2) yes
C13 C14 H14 119.1(15) no
C15 C14 H14 121.5(15) no
C14 C15 C16 120.6(2) yes
C14 C15 H15 120.7(14) no
C16 C15 H15 118.7(14) no
C15 C16 C11 120.7(2) yes
C15 C16 H16 122.7(13) no
C11 C16 H16 116.5(13) no
C3 C31 H31A 112.4(14) no
C3 C31 H31B 112.4(13) no
H31A C31 H31B 109.5(19) no
C3 C31 H31C 109.6(14) no
H31A C31 H31C 108.5(19) no
H31B C31 H31C 104.0(18) no
C3 C32 H32A 114.8(13) no
C3 C32 H32B 110.4(13) no
H32A C32 H32B 109.9(18) no
C3 C32 H32C 113.0(13) no
H32A C32 H32C 103.0(18) no
H32B C32 H32C 105.0(18) no
C5 C51 H51A 108.3(14) no
C5 C51 H51B 111.2(17) no
H51A C51 H51B 109.(2) no
C5 C51 H51C 110.7(15) no
H51A C51 H51C 110.(2) no
H51B C51 H51C 108.(2) no
C5 C52 H52A 107.8(15) no
C5 C52 H52B 110.6(15) no
H52A C52 H52B 112.(2) no
C5 C52 H52C 112.5(15) no
H52A C52 H52C 107.(2) no
H52B C52 H52C 107.(2) no

loop_
_geom_bond_atom_site_label_1
_geom_bond_atom_site_label_2
_geom_bond_distance
_geom_bond_publ_flag
O2 C2 1.422(2) yes
O2 H2 0.94(2) no
O1 C6 1.238(2) yes
N C6 1.341(2) yes
N C2 1.468(2) yes
N H1 0.87(2) no
C2 C11 1.521(2) yes
C2 C3 1.555(2) yes
C3 C31 1.531(2) yes
C3 C32 1.531(2) yes
C3 C4 1.534(3) yes
C4 C5 1.545(3) yes
C4 H4A 0.98(2) no
C4 H4B 1.01(2) no
C5 C6 1.518(2) yes
C5 C52 1.538(3) yes
C5 C51 1.538(3) yes
C11 C16 1.391(2) yes
C11 C12 1.398(2) yes
C12 C13 1.382(3) yes
C12 H12 0.96(2) no
C13 C14 1.373(3) yes
C13 H13 0.94(3) no
C14 C15 1.380(3) yes
C14 H14 0.96(3) no
C15 C16 1.381(3) yes
C15 H15 1.00(2) no
C16 H16 0.94(2) no
C31 H31A 0.97(2) no
C31 H31B 1.02(2) no
C31 H31C 0.97(2) no
C32 H32A 1.00(2) no
C32 H32B 1.01(2) no
C32 H32C 0.98(2) no
C51 H51A 1.03(3) no
C51 H51B 1.03(3) no
C51 H51C 0.99(3) no
C52 H52A 1.02(3) no
C52 H52B 1.01(3) no
C52 H52C 1.02(3) no

loop_
_geom_torsion_atom_site_label_1
_geom_torsion_atom_site_label_2
_geom_torsion_atom_site_label_3
_geom_torsion_atom_site_label_4
_geom_torsion
_geom_torsion_publ_flag
C6 N C2 O2 -76.7(2) no
C6 N C2 C11 162.3(2) no
C6 N C2 C3 38.0(2) no
O2 C2 C3 C31 -57.8(2) no
N C2 C3 C31 -174.73(14) no
C11 C2 C3 C31 65.0(2) no
O2 C2 C3 C32 -177.97(15) no
N C2 C3 C32 65.1(2) no
C11 C2 C3 C32 -55.1(2) no
O2 C2 C3 C4 60.1(2) no
N C2 C3 C4 -56.8(2) no
C11 C2 C3 C4 -177.07(13) no
C31 C3 C4 C5 172.80(15) no
C32 C3 C4 C5 -67.9(2) no
C2 C3 C4 C5 53.7(2) no
C3 C4 C5 C6 -24.1(2) no
C3 C4 C5 C52 -141.9(2) no
C3 C4 C5 C51 97.4(2) no
C2 N C6 O1 172.29(15) no
C2 N C6 C5 -7.2(2) no
C52 C5 C6 O1 -61.1(2) no
C51 C5 C6 O1 55.2(2) no
C4 C5 C6 O1 179.1(2) no
C52 C5 C6 N 118.4(2) no
C51 C5 C6 N -125.3(2) no
C4 C5 C6 N -1.5(2) no
O2 C2 C11 C16 29.0(2) no
N C2 C11 C16 148.8(2) no
C3 C2 C11 C16 -91.1(2) no
O2 C2 C11 C12 -151.1(2) no
N C2 C11 C12 -31.3(2) no
C3 C2 C11 C12 88.9(2) no
C16 C11 C12 C13 -0.3(3) no
C2 C11 C12 C13 179.8(2) no
C11 C12 C13 C14 -0.1(3) no
C12 C13 C14 C15 0.4(3) no
C13 C14 C15 C16 -0.4(3) no
C14 C15 C16 C11 0.1(3) no
C12 C11 C16 C15 0.2(3) no
C2 C11 C16 C15 -179.8(2) no
